data_4326623
loop_
_publ_author_name
'Yupu Liu'
'Youying Di'
'Donghua He'
'Qian Zhou'
'Jianmin Dou'

_publ_section_title
;
 Crystal Structures, Lattice Potential Energies, and Thermochemical
 Properties of Crystalline Compounds (1-CnH2n+1NH3)2ZnCl4(s) (n= 8, 10,
 12, and 13)
;
_journal_name_full 'Inorganic Chemistry'
_journal_page_first 10755
_journal_page_last 10764
_journal_paper_doi 10.1021/ic2012974
_journal_volume 50
_journal_year 2011
_chemical_formula_sum 'C26 H60 Cl4 N2 Zn'
_chemical_formula_weight 607.93
_chemical_name_systematic
; 
 ? 
;
_space_group_IT_number 11
_symmetry_cell_setting monoclinic
_symmetry_space_group_name_Hall '-P 2yb'
_symmetry_space_group_name_H-M 'P 1 21/m 1'
_atom_sites_solution_hydrogens geom
_atom_sites_solution_primary direct
_atom_sites_solution_secondary difmap
_audit_creation_method SHELXL-97
_cell_angle_alpha 90.00
_cell_angle_beta 94.2900(10)
_cell_angle_gamma 90.00
_cell_formula_units_Z 4
_cell_length_a 10.6300(10)
_cell_length_b 7.3041(8)
_cell_length_c 43.984(4)
_cell_measurement_reflns_used 4209
_cell_measurement_temperature 298(2)
_cell_measurement_theta_max 19.8205
_cell_measurement_theta_min 3.244
_cell_volume 3405.5(6)
_computing_cell_refinement 'Bruker SMART'
_computing_data_collection 'Bruker SMART'
_computing_data_reduction 'Bruker SHELXTL'
_computing_molecular_graphics 'Bruker SHELXTL'
_computing_publication_material 'Bruker SHELXTL'
_computing_structure_refinement 'SHELXL-97 (Sheldrick, 1997)'
_computing_structure_solution 'SHELXS-97 (Sheldrick, 1990)'
_diffrn_ambient_temperature 298(2)
_diffrn_measured_fraction_theta_full 0.962
_diffrn_measured_fraction_theta_max 0.962
_diffrn_measurement_device_type 'CCD area detector'
_diffrn_measurement_method 'phi and omega scans'
_diffrn_radiation_monochromator graphite
_diffrn_radiation_source 'fine-focus sealed tube'
_diffrn_radiation_type MoK\a
_diffrn_radiation_wavelength 0.71073
_diffrn_reflns_av_R_equivalents 0.0560
_diffrn_reflns_av_sigmaI/netI 0.0689
_diffrn_reflns_limit_h_max 12
_diffrn_reflns_limit_h_min -12
_diffrn_reflns_limit_k_max 8
_diffrn_reflns_limit_k_min -8
_diffrn_reflns_limit_l_max 43
_diffrn_reflns_limit_l_min -52
_diffrn_reflns_number 16556
_diffrn_reflns_theta_full 25.02
_diffrn_reflns_theta_max 25.02
_diffrn_reflns_theta_min 1.92
_exptl_absorpt_coefficient_mu 1.051
_exptl_absorpt_correction_T_max 0.8755
_exptl_absorpt_correction_T_min 0.6324
_exptl_absorpt_correction_type multi-scan
_exptl_absorpt_process_details sadabs
_exptl_crystal_colour colorless
_exptl_crystal_density_diffrn 1.186
_exptl_crystal_description block
_exptl_crystal_F_000 1312
_exptl_crystal_size_max 0.48
_exptl_crystal_size_mid 0.26
_exptl_crystal_size_min 0.13
_refine_diff_density_max 0.983
_refine_diff_density_min -1.294
_refine_diff_density_rms 0.128
_refine_ls_extinction_method none
_refine_ls_goodness_of_fit_ref 1.106
_refine_ls_hydrogen_treatment constr
_refine_ls_matrix_type full
_refine_ls_number_parameters 457
_refine_ls_number_reflns 6288
_refine_ls_number_restraints 0
_refine_ls_restrained_S_all 1.106
_refine_ls_R_factor_all 0.1792
_refine_ls_R_factor_gt 0.1495
_refine_ls_shift/su_max 0.001
_refine_ls_shift/su_mean 0.000
_refine_ls_structure_factor_coef Fsqd
_refine_ls_weighting_details 'calc w=1/[\s^2^(Fo^2^)+(0.0000P)^2^+58.0536P] where P=(Fo^2^+2Fc^2^)/3'
_refine_ls_weighting_scheme calc
_refine_ls_wR_factor_gt 0.2763
_refine_ls_wR_factor_ref 0.2895
_reflns_number_gt 4544
_reflns_number_total 6288
_reflns_threshold_expression >2sigma(I)
_cod_data_source_file ic2012974_si_001_3.cif
_cod_data_source_block C26H60Cl4N2Zn
_cod_database_code 4326623

loop_
_symmetry_equiv_pos_as_xyz
'x, y, z'
'-x, y+1/2, -z'
'-x, -y, -z'
'x, -y-1/2, z'

loop_
_atom_site_label
_atom_site_type_symbol
_atom_site_fract_x
_atom_site_fract_y
_atom_site_fract_z
_atom_site_U_iso_or_equiv
_atom_site_adp_type
_atom_site_occupancy
_atom_site_symmetry_multiplicity
_atom_site_calc_flag
_atom_site_refinement_flags
Zn1 Zn 0.27194(8) 0.2500 0.01471(2) 0.0452(3) Uani 1 2 d S
Zn2 Zn 0.25977(8) 0.2500 0.48461(2) 0.0494(3) Uani 1 2 d S
Cl1 Cl 0.47672(19) 0.2500 0.03152(5) 0.0682(8) Uani 1 2 d S
Cl2 Cl 0.2542(3) 0.2500 -0.03624(6) 0.1107(15) Uani 1 2 d S
Cl3 Cl 0.17308(16) 0.0006(3) 0.03108(5) 0.1046(6) Uani 1 1 d .
Cl4 Cl 0.2652(3) 0.2500 0.53528(7) 0.1159(15) Uani 1 2 d S
Cl5 Cl 0.4576(2) 0.2500 0.46992(6) 0.0723(8) Uani 1 2 d S
Cl6 Cl 0.15326(17) 0.4987(3) 0.46746(5) 0.1111(7) Uani 1 1 d .
N1 N 0.8853(7) 0.2963(14) 0.47092(18) 0.062(4) Uani 0.50 1 d P
H1A H 0.9346 0.2004 0.4756 0.093 Uiso 0.50 1 d PR
H1B H 0.8461 0.3299 0.4872 0.093 Uiso 0.50 1 d PR
H1C H 0.9320 0.3889 0.4650 0.093 Uiso 0.50 1 d PR
N2 N 0.4148(7) 0.7500 0.45726(16) 0.084(3) Uani 1 2 d S
H2A H 0.3668 0.8388 0.4640 0.126 Uiso 0.50 1 d PR
H2B H 0.4948 0.7687 0.4640 0.126 Uiso 0.50 1 d PR
H2C H 0.3891 0.6425 0.4640 0.126 Uiso 0.50 1 d PR
N3 N 0.4392(6) 0.7500 0.04212(14) 0.060(2) Uani 1 2 d S
H3A H 0.3715 0.6952 0.0331 0.090 Uiso 0.50 1 d PR
H3B H 0.5083 0.6900 0.0376 0.090 Uiso 0.50 1 d PR
H3C H 0.4430 0.8648 0.0355 0.090 Uiso 0.50 1 d PR
N4 N 0.9105(7) 0.1923(16) 0.03110(19) 0.072(5) Uani 0.50 1 d P
H4A H 0.9321 0.2861 0.0197 0.107 Uiso 0.50 1 d PR
H4B H 0.8717 0.1076 0.0193 0.107 Uiso 0.50 1 d PR
H4C H 0.9795 0.1443 0.0407 0.107 Uiso 0.50 1 d PR
C1 C 0.7962(9) 0.2500 0.4475(2) 0.074(3) Uani 1 2 d S
H1D H 0.7706 0.1264 0.4522 0.088 Uiso 0.50 1 d PR
H1E H 0.7238 0.3269 0.4505 0.088 Uiso 0.50 1 d PR
C2 C 0.8027(8) 0.2500 0.41642(19) 0.061(3) Uani 1 2 d S
H2D H 0.8786 0.1821 0.4128 0.073 Uiso 0.50 1 d PR
H2E H 0.8178 0.3758 0.4106 0.073 Uiso 0.50 1 d PR
C3 C 0.7053(10) 0.1920(17) 0.3944(2) 0.066(5) Uani 0.50 1 d P
H3D H 0.6240 0.2265 0.4013 0.079 Uiso 0.50 1 d PR
H3E H 0.7094 0.0593 0.3942 0.079 Uiso 0.50 1 d PR
C4 C 0.7127(8) 0.2500 0.36213(19) 0.060(3) Uani 1 2 d S
H4D H 0.7959 0.2225 0.3557 0.073 Uiso 0.50 1 d PR
H4E H 0.7026 0.3820 0.3621 0.073 Uiso 0.50 1 d PR
C5 C 0.6134(10) 0.1770(17) 0.3398(2) 0.064(4) Uani 0.50 1 d P
H5A H 0.5299 0.2000 0.3464 0.076 Uiso 0.50 1 d PR
H5B H 0.6257 0.0456 0.3389 0.076 Uiso 0.50 1 d PR
C6 C 0.6218(8) 0.2500 0.30627(19) 0.058(3) Uani 1 2 d S
H6A H 0.6128 0.3819 0.3076 0.070 Uiso 0.50 1 d PR
H6B H 0.7050 0.2242 0.2997 0.070 Uiso 0.50 1 d PR
C7 C 0.5204(10) 0.1787(17) 0.2827(2) 0.059(4) Uani 0.50 1 d P
H7A H 0.5277 0.0465 0.2818 0.071 Uiso 0.50 1 d PR
H7B H 0.4371 0.2078 0.2890 0.071 Uiso 0.50 1 d PR
C8 C 0.5336(7) 0.2500 0.25158(19) 0.056(3) Uani 1 2 d S
H8A H 0.6162 0.2176 0.2453 0.067 Uiso 0.50 1 d PR
H8B H 0.5297 0.3824 0.2529 0.067 Uiso 0.50 1 d PR
C9 C 0.4338(9) 0.1851(17) 0.2282(2) 0.058(4) Uani 0.50 1 d P
H9A H 0.4351 0.0523 0.2279 0.070 Uiso 0.50 1 d PR
H9B H 0.3518 0.2222 0.2344 0.070 Uiso 0.50 1 d PR
C10 C 0.4433(7) 0.2500 0.19605(18) 0.058(3) Uani 1 2 d S
H10A H 0.5237 0.2078 0.1896 0.070 Uiso 0.50 1 d PR
H10B H 0.4465 0.3827 0.1967 0.070 Uiso 0.50 1 d PR
C11 C 0.3461(9) 0.1990(18) 0.1728(2) 0.063(5) Uani 0.50 1 d P
H11A H 0.3397 0.0665 0.1730 0.075 Uiso 0.50 1 d PR
H11B H 0.2664 0.2500 0.1787 0.075 Uiso 1 2 d SR
C12 C 0.3566(8) 0.2500 0.1415(2) 0.070(3) Uani 1 2 d S
H12A H 0.4244 0.1758 0.1345 0.084 Uiso 0.50 1 d PR
H12B H 0.3883 0.3745 0.1428 0.084 Uiso 0.50 1 d PR
C13 C 0.2579(11) 0.2500 0.1179(2) 0.111(5) Uani 1 2 d S
H13A H 0.2926 0.2909 0.0995 0.167 Uiso 0.50 1 d PR
H13B H 0.1911 0.3308 0.1228 0.167 Uiso 0.50 1 d PR
H13C H 0.2252 0.1282 0.1150 0.167 Uiso 0.50 1 d PR
C14 C 0.4069(12) 0.7500 0.4256(3) 0.107(5) Uani 1 2 d S
H14A H 0.3188 0.7310 0.4188 0.128 Uiso 0.50 1 d PR
H14B H 0.4294 0.8714 0.4189 0.128 Uiso 0.50 1 d PR
C15 C 0.4673(15) 0.655(3) 0.4116(3) 0.108(7) Uani 0.50 1 d P
H15A H 0.4333 0.5356 0.4162 0.130 Uiso 0.50 1 d PR
H15B H 0.5515 0.6591 0.4218 0.130 Uiso 0.50 1 d PR
C16 C 0.4768(14) 0.661(2) 0.3783(3) 0.103(7) Uani 0.50 1 d P
H16A H 0.4782 0.5349 0.3717 0.123 Uiso 0.50 1 d PR
H16B H 0.5588 0.7137 0.3753 0.123 Uiso 0.50 1 d PR
C17 C 0.3793(11) 0.7500 0.3556(2) 0.098(5) Uani 1 2 d S
H17A H 0.2950 0.7274 0.3618 0.117 Uiso 0.50 1 d PR
H17B H 0.3952 0.8808 0.3560 0.117 Uiso 0.50 1 d PR
C18 C 0.3908(12) 0.686(2) 0.3234(3) 0.092(7) Uani 0.50 1 d P
H18A H 0.3813 0.5543 0.3241 0.110 Uiso 0.50 1 d PR
H18B H 0.4750 0.7132 0.3176 0.110 Uiso 0.50 1 d PR
C19 C 0.2960(10) 0.7500 0.2996(2) 0.090(4) Uani 1 2 d S
H19A H 0.2126 0.7237 0.3060 0.108 Uiso 0.50 1 d PR
H19B H 0.3059 0.8820 0.2995 0.108 Uiso 0.50 1 d PR
C20 C 0.2987(12) 0.695(2) 0.2678(3) 0.091(7) Uani 0.50 1 d P
H20A H 0.2942 0.5627 0.2682 0.109 Uiso 0.50 1 d PR
H20B H 0.3810 0.7273 0.2612 0.109 Uiso 0.50 1 d PR
C21 C 0.2078(11) 0.7500 0.2446(2) 0.092(4) Uani 1 2 d S
H21A H 0.1315 0.6839 0.2485 0.110 Uiso 0.50 1 d PR
H21B H 0.1924 0.8765 0.2499 0.110 Uiso 0.50 1 d PR
C22 C 0.2074(11) 0.7500 0.2134(2) 0.099(5) Uani 1 2 d S
H22A H 0.2588 0.6443 0.2093 0.119 Uiso 1 1 d R
C23 C 0.1165(11) 0.7500 0.1888(2) 0.093(4) Uani 1 2 d S
H23A H 0.0650 0.6443 0.1928 0.112 Uiso 1 1 d R
C24 C 0.1140(11) 0.7500 0.1574(3) 0.099(5) Uani 1 2 d S
H24A H 0.1656 0.6444 0.1534 0.119 Uiso 1 1 d R
C25 C 0.0270(11) 0.7500 0.1331(3) 0.100(5) Uani 1 2 d S
H25A H -0.0248 0.6443 0.1369 0.120 Uiso 1 1 d R
C26 C 0.0287(11) 0.7500 0.1014(2) 0.097(5) Uani 1 2 d S
H26A H 0.0669 0.6380 0.0953 0.146 Uiso 0.50 1 d PR
H26B H 0.0789 0.8519 0.0957 0.146 Uiso 0.50 1 d PR
H26C H -0.0546 0.7500 0.0915 0.146 Uiso 1 2 d SR
C27 C 0.4295(9) 0.7500 0.07207(19) 0.068(3) Uani 1 2 d S
H27A H 0.3511 0.6882 0.0755 0.082 Uiso 0.50 1 d PR
H27B H 0.4179 0.8770 0.0777 0.082 Uiso 0.50 1 d PR
C28 C 0.5200(10) 0.6857(15) 0.0937(2) 0.055(4) Uani 0.50 1 d P
H28A H 0.6033 0.7129 0.0872 0.066 Uiso 0.50 1 d PR
H28B H 0.5111 0.5535 0.0939 0.066 Uiso 0.50 1 d PR
C29 C 0.5129(8) 0.7500 0.12636(17) 0.053(2) Uani 1 2 d S
H29A H 0.4297 0.7229 0.1329 0.064 Uiso 0.50 1 d PR
H29B H 0.5221 0.8821 0.1262 0.064 Uiso 0.50 1 d PR
C30 C 0.6095(10) 0.6870(14) 0.1496(2) 0.053(3) Uani 0.50 1 d P
H30A H 0.5976 0.5556 0.1507 0.063 Uiso 0.50 1 d PR
H30B H 0.6929 0.7088 0.1428 0.063 Uiso 0.50 1 d PR
C31 C 0.6043(8) 0.7500 0.18096(18) 0.052(2) Uani 1 2 d S
H31A H 0.5205 0.7293 0.1876 0.063 Uiso 0.50 1 d PR
H31B H 0.6167 0.8813 0.1798 0.063 Uiso 0.50 1 d PR
C32 C 0.6999(9) 0.6844(14) 0.2041(2) 0.051(3) Uani 0.50 1 d P
H32A H 0.6878 0.5530 0.2051 0.061 Uiso 0.50 1 d PR
H32B H 0.7835 0.7056 0.1975 0.061 Uiso 0.50 1 d PR
C33 C 0.6974(7) 0.7500 0.23637(17) 0.047(2) Uani 1 2 d S
H33A H 0.7111 0.8812 0.2356 0.057 Uiso 0.50 1 d PR
H33B H 0.6136 0.7302 0.2431 0.057 Uiso 0.50 1 d PR
C34 C 0.7911(9) 0.6794(14) 0.2596(2) 0.050(3) Uani 0.50 1 d P
H34A H 0.8750 0.6980 0.2529 0.060 Uiso 0.50 1 d PR
H34B H 0.7768 0.5485 0.2607 0.060 Uiso 0.50 1 d PR
C35 C 0.7859(7) 0.7500 0.29083(17) 0.047(2) Uani 1 2 d S
H35A H 0.8013 0.8807 0.2899 0.056 Uiso 0.50 1 d PR
H35B H 0.7022 0.7319 0.2977 0.056 Uiso 0.50 1 d PR
C36 C 0.8816(10) 0.6716(15) 0.3143(2) 0.052(3) Uani 0.50 1 d P
H36A H 0.9653 0.6893 0.3074 0.062 Uiso 0.50 1 d PR
H36B H 0.8661 0.5409 0.3152 0.062 Uiso 0.50 1 d PR
C37 C 0.8762(8) 0.7500 0.34672(19) 0.053(2) Uani 1 2 d S
H37A H 0.8898 0.8811 0.3458 0.064 Uiso 0.50 1 d PR
H37B H 0.7936 0.7289 0.3540 0.064 Uiso 0.50 1 d PR
C38 C 0.9736(11) 0.6692(16) 0.3695(3) 0.060(4) Uani 0.50 1 d P
H38A H 1.0560 0.6872 0.3619 0.072 Uiso 0.50 1 d PR
H38B H 0.9586 0.5385 0.3709 0.072 Uiso 0.50 1 d PR
C39 C 0.9728(9) 0.7500 0.3998(2) 0.062(3) Uani 1 2 d S
H39A H 1.0369 0.6956 0.4135 0.094 Uiso 0.50 1 d PR
H39B H 0.8916 0.7300 0.4074 0.094 Uiso 0.50 1 d PR
H39C H 0.9880 0.8791 0.3984 0.094 Uiso 0.50 1 d PR
C40 C 0.8327(8) 0.2500 0.0519(2) 0.076(3) Uani 1 2 d S
H40A H 0.7550 0.1825 0.0475 0.091 Uiso 0.50 1 d PR
H40B H 0.8138 0.3762 0.0464 0.091 Uiso 0.50 1 d PR
C41 C 0.8499(9) 0.2500 0.0836(2) 0.076(3) Uani 1 2 d S
H41A H 0.9026 0.3560 0.0885 0.091 Uiso 0.50 1 d PR
H41B H 0.9026 0.1440 0.0885 0.091 Uiso 0.50 1 d PR
C42 C 0.7586(8) 0.2500 0.1049(2) 0.077(4) Uani 1 2 d S
H42A H 0.6877 0.1831 0.0952 0.092 Uiso 0.50 1 d PR
H42B H 0.7311 0.3764 0.1057 0.092 Uiso 0.50 1 d PR
C43 C 0.7670(10) 0.196(2) 0.1371(2) 0.073(6) Uani 0.50 1 d P
H43A H 0.7673 0.0632 0.1370 0.088 Uiso 0.50 1 d PR
H43B H 0.6896 0.2342 0.1456 0.088 Uiso 0.50 1 d PR
C44 C 0.8731(8) 0.2500 0.1589(2) 0.067(3) Uani 1 2 d S
H44A H 0.9518 0.2169 0.1505 0.080 Uiso 0.50 1 d PR
H44B H 0.8708 0.3824 0.1606 0.080 Uiso 0.50 1 d PR
C45 C 0.8707(10) 0.1904(17) 0.1896(3) 0.067(5) Uani 0.50 1 d P
H45A H 0.8850 0.0596 0.1882 0.081 Uiso 0.50 1 d PR
H45B H 0.7873 0.2081 0.1967 0.081 Uiso 0.50 1 d PR
C46 C 0.9664(8) 0.2500 0.2133(2) 0.063(3) Uani 1 2 d S
H46A H 0.9537 0.3813 0.2143 0.076 Uiso 0.50 1 d PR
H46B H 1.0500 0.2291 0.2066 0.076 Uiso 0.50 1 d PR
C47 C 0.9608(10) 0.1878(17) 0.2456(3) 0.069(4) Uani 0.50 1 d P
H47A H 0.8771 0.2071 0.2525 0.082 Uiso 0.50 1 d PR
H47B H 0.9755 0.0569 0.2449 0.082 Uiso 0.50 1 d PR
C48 C 1.0574(8) 0.2500 0.2692(2) 0.066(3) Uani 1 2 d S
H48A H 1.0424 0.3808 0.2703 0.080 Uiso 0.50 1 d PR
H48B H 1.1413 0.2313 0.2625 0.080 Uiso 0.50 1 d PR
C49 C 1.0465(10) 0.1809(17) 0.2995(3) 0.071(4) Uani 0.50 1 d P
H49A H 1.0633 0.0507 0.2983 0.085 Uiso 0.50 1 d PR
H49B H 0.9613 0.1956 0.3056 0.085 Uiso 0.50 1 d PR
C50 C 1.1412(8) 0.2500 0.3247(2) 0.071(3) Uani 1 2 d S
H50A H 1.1231 0.3796 0.3265 0.085 Uiso 0.50 1 d PR
H50B H 1.2265 0.2500 0.3186 0.085 Uiso 1 2 d SR
C51 C 1.1280(12) 0.1723(19) 0.3564(3) 0.080(5) Uani 0.50 1 d P
H51A H 1.0428 0.1816 0.3627 0.096 Uiso 0.50 1 d PR
H51B H 1.1500 0.0437 0.3552 0.096 Uiso 0.50 1 d PR
C52 C 1.2211(9) 0.2500 0.3819(3) 0.084(4) Uani 1 2 d S
H52A H 1.2184 0.1939 0.4016 0.126 Uiso 0.50 1 d PR
H52B H 1.1977 0.3766 0.3831 0.126 Uiso 0.50 1 d PR
H52C H 1.3050 0.2500 0.3753 0.126 Uiso 1 2 d SR

loop_
_atom_site_aniso_label
_atom_site_aniso_U_11
_atom_site_aniso_U_22
_atom_site_aniso_U_33
_atom_site_aniso_U_23
_atom_site_aniso_U_13
_atom_site_aniso_U_12
Zn1 0.0409(4) 0.0420(5) 0.0530(5) 0.000 0.0053(4) 0.000
Zn2 0.0431(4) 0.0439(5) 0.0605(6) 0.000 0.0004(4) 0.000
Cl1 0.0448(10) 0.0907(18) 0.0681(14) 0.000 -0.0033(10) 0.000
Cl2 0.0737(16) 0.206(4) 0.0531(14) 0.000 0.0096(12) 0.000
Cl3 0.0733(9) 0.0834(11) 0.1518(15) 0.0710(11) -0.0271(10) -0.0304(9)
Cl4 0.0777(17) 0.202(4) 0.0669(16) 0.000 -0.0002(14) 0.000
Cl5 0.0489(11) 0.0923(18) 0.0772(15) 0.000 0.0147(10) 0.000
Cl6 0.0994(11) 0.1031(12) 0.1367(14) 0.0746(11) 0.0476(10) 0.0532(10)
N1 0.054(4) 0.063(11) 0.069(5) -0.014(5) 0.004(4) 0.008(5)
N2 0.076(5) 0.122(8) 0.054(4) 0.000 0.004(4) 0.000
N3 0.051(4) 0.087(6) 0.041(4) 0.000 0.001(3) 0.000
N4 0.053(5) 0.103(14) 0.060(5) -0.007(6) 0.011(4) 0.006(5)
C1 0.065(5) 0.085(7) 0.072(6) 0.000 0.009(5) 0.000
C2 0.060(5) 0.068(6) 0.056(5) 0.000 0.012(4) 0.000
C3 0.066(6) 0.065(11) 0.066(7) -0.006(6) 0.009(5) -0.009(6)
C4 0.059(5) 0.059(6) 0.065(5) 0.000 0.011(4) 0.000
C5 0.061(6) 0.064(8) 0.066(7) 0.003(6) 0.009(6) -0.008(6)
C6 0.057(5) 0.060(6) 0.058(5) 0.000 0.007(4) 0.000
C7 0.056(6) 0.063(8) 0.059(6) 0.001(6) 0.009(5) -0.005(5)
C8 0.053(4) 0.058(5) 0.058(5) 0.000 0.011(4) 0.000
C9 0.053(6) 0.068(10) 0.054(6) 0.001(5) 0.008(5) 0.002(5)
C10 0.054(4) 0.067(6) 0.055(5) 0.000 0.010(4) 0.000
C11 0.056(6) 0.079(15) 0.053(6) 0.007(6) 0.006(5) 0.005(6)
C12 0.064(5) 0.086(7) 0.061(5) 0.000 0.007(4) 0.000
C13 0.108(8) 0.164(14) 0.059(6) 0.000 -0.008(6) 0.000
C14 0.112(9) 0.133(12) 0.078(7) 0.000 0.018(7) 0.000
C15 0.117(12) 0.120(16) 0.086(10) 0.002(11) 0.001(9) 0.010(11)
C16 0.111(11) 0.117(15) 0.080(9) 0.001(10) 0.009(8) 0.000(11)
C17 0.102(8) 0.113(10) 0.079(7) 0.000 0.008(6) 0.000
C18 0.099(9) 0.104(18) 0.073(8) 0.001(8) 0.014(7) -0.004(9)
C19 0.097(7) 0.099(9) 0.075(7) 0.000 0.013(6) 0.000
C20 0.099(9) 0.10(2) 0.072(8) 0.001(8) 0.014(7) -0.003(9)
C21 0.101(8) 0.095(9) 0.081(7) 0.000 0.014(6) 0.000
C22 0.101(8) 0.114(10) 0.083(7) 0.000 0.016(6) 0.000
C23 0.099(8) 0.097(9) 0.084(7) 0.000 0.012(6) 0.000
C24 0.100(8) 0.115(10) 0.085(8) 0.000 0.016(6) 0.000
C25 0.108(8) 0.096(9) 0.095(8) 0.000 0.008(7) 0.000
C26 0.115(9) 0.105(10) 0.071(7) 0.000 -0.001(6) 0.000
C27 0.074(6) 0.081(7) 0.050(5) 0.000 0.000(4) 0.000
C28 0.066(6) 0.053(8) 0.046(6) -0.006(5) -0.001(5) -0.004(5)
C29 0.067(5) 0.046(5) 0.045(4) 0.000 -0.005(4) 0.000
C30 0.062(6) 0.042(7) 0.054(6) -0.003(5) 0.003(5) 0.005(5)
C31 0.065(5) 0.040(4) 0.051(5) 0.000 0.001(4) 0.000
C32 0.057(6) 0.038(6) 0.057(6) -0.012(5) 0.001(5) 0.001(5)
C33 0.058(4) 0.030(4) 0.054(5) 0.000 0.006(4) 0.000
C34 0.055(6) 0.031(5) 0.064(6) -0.010(5) 0.006(5) 0.000(5)
C35 0.059(4) 0.027(4) 0.055(5) 0.000 0.003(4) 0.000
C36 0.057(6) 0.034(5) 0.064(7) -0.008(5) 0.003(5) 0.001(5)
C37 0.067(5) 0.028(4) 0.064(5) 0.000 0.004(4) 0.000
C38 0.072(7) 0.036(6) 0.071(7) -0.015(6) 0.000(6) -0.001(6)
C39 0.089(6) 0.033(4) 0.064(5) 0.000 -0.006(5) 0.000
C40 0.060(5) 0.111(9) 0.058(5) 0.000 0.020(4) 0.000
C41 0.065(5) 0.103(8) 0.060(5) 0.000 0.013(4) 0.000
C42 0.064(5) 0.104(9) 0.063(6) 0.000 0.015(5) 0.000
C43 0.068(6) 0.086(16) 0.067(7) 0.004(7) 0.017(5) -0.010(7)
C44 0.066(5) 0.071(6) 0.066(5) 0.000 0.018(4) 0.000
C45 0.063(6) 0.067(11) 0.073(7) -0.008(6) 0.018(6) -0.001(6)
C46 0.064(5) 0.054(5) 0.073(6) 0.000 0.023(4) 0.000
C47 0.064(6) 0.058(9) 0.086(8) -0.010(6) 0.016(6) -0.005(6)
C48 0.062(5) 0.052(5) 0.088(6) 0.000 0.023(5) 0.000
C49 0.061(7) 0.057(8) 0.096(9) -0.006(7) 0.013(6) -0.003(6)
C50 0.062(5) 0.051(5) 0.101(7) 0.000 0.014(5) 0.000
C51 0.071(7) 0.060(8) 0.110(10) -0.001(8) 0.010(7) -0.008(7)
C52 0.076(6) 0.064(7) 0.112(9) 0.000 0.005(6) 0.000

loop_
_atom_type_symbol
_atom_type_description
_atom_type_scat_dispersion_real
_atom_type_scat_dispersion_imag
_atom_type_scat_source
C C 0.0033 0.0016 'International Tables Vol C Tables 4.2.6.8 and 6.1.1.4'
H H 0.0000 0.0000 'International Tables Vol C Tables 4.2.6.8 and 6.1.1.4'
N N 0.0061 0.0033 'International Tables Vol C Tables 4.2.6.8 and 6.1.1.4'
Cl Cl 0.1484 0.1585 'International Tables Vol C Tables 4.2.6.8 and 6.1.1.4'
Zn Zn 0.2839 1.4301 'International Tables Vol C Tables 4.2.6.8 and 6.1.1.4'

loop_
_geom_angle_atom_site_label_1
_geom_angle_atom_site_label_2
_geom_angle_atom_site_label_3
_geom_angle
_geom_angle_site_symmetry_1
_geom_angle_site_symmetry_3
Cl2 Zn1 Cl1 109.69(10) . .
Cl2 Zn1 Cl3 108.35(7) . .
Cl1 Zn1 Cl3 111.06(6) . .
Cl2 Zn1 Cl3 108.35(7) . 4_565
Cl1 Zn1 Cl3 111.06(6) . 4_565
Cl3 Zn1 Cl3 108.25(11) . 4_565
Cl4 Zn2 Cl6 108.16(7) . 4_565
Cl4 Zn2 Cl6 108.16(7) . .
Cl6 Zn2 Cl6 108.29(12) 4_565 .
Cl4 Zn2 Cl5 109.51(11) . .
Cl6 Zn2 Cl5 111.31(7) 4_565 .
Cl6 Zn2 Cl5 111.31(7) . .
N1 N1 C1 75.9(4) 4_565 .
N1 N1 H1A 38.1 4_565 .
C1 N1 H1A 109.8 . .
N1 N1 H1B 106.0 4_565 .
C1 N1 H1B 109.3 . .
H1A N1 H1B 109.5 . .
N1 N1 H1C 139.4 4_565 .
C1 N1 H1C 109.4 . .
H1A N1 H1C 109.5 . .
H1B N1 H1C 109.5 . .
C14 N2 H2A 110.0 . .
C14 N2 H2B 108.7 . .
H2A N2 H2B 109.5 . .
C14 N2 H2C 109.7 . .
H2A N2 H2C 109.5 . .
H2B N2 H2C 109.5 . .
C27 N3 H3A 108.7 . .
C27 N3 H3B 110.2 . .
H3A N3 H3B 109.5 . .
C27 N3 H3C 109.5 . .
H3A N3 H3C 109.5 . .
H3B N3 H3C 109.5 . .
N4 N4 C40 71.8(5) 4_565 .
N4 N4 H4A 39.6 4_565 .
C40 N4 H4A 109.9 . .
N4 N4 H4B 134.1 4_565 .
C40 N4 H4B 109.5 . .
H4A N4 H4B 109.5 . .
N4 N4 H4C 113.2 4_565 .
C40 N4 H4C 109.0 . .
H4A N4 H4C 109.5 . .
H4B N4 H4C 109.5 . .
C2 C1 N1 131.0(8) . .
C2 C1 N1 131.0(8) . 4_565
N1 C1 N1 28.2(8) . 4_565
C2 C1 H1D 104.5 . .
N1 C1 H1D 104.7 . .
N1 C1 H1D 78.4 4_565 .
C2 C1 H1E 103.7 . .
N1 C1 H1E 105.1 . .
N1 C1 H1E 122.9 4_565 .
H1D C1 H1E 105.8 . .
C1 C2 C3 125.9(8) . .
C1 C2 C3 125.9(8) . 4_565
C3 C2 C3 34.6(10) . 4_565
C1 C2 H2D 105.4 . .
C3 C2 H2D 108.0 . .
C3 C2 H2D 127.8 4_565 .
C1 C2 H2E 106.5 . .
C3 C2 H2E 103.3 . .
C3 C2 H2E 70.5 4_565 .
H2D C2 H2E 106.6 . .
C3 C3 C2 72.7(5) 4_565 .
C3 C3 C4 73.5(5) 4_565 .
C2 C3 C4 118.3(9) . .
C3 C3 H3D 74.9 4_565 .
C2 C3 H3D 109.3 . .
C4 C3 H3D 109.5 . .
C3 C3 H3E 177.3 4_565 .
C2 C3 H3E 105.9 . .
C4 C3 H3E 105.4 . .
H3D C3 H3E 107.8 . .
C5 C4 C5 42.1(10) . 4_565
C5 C4 C3 130.3(9) . 4_565
C5 C4 C3 116.3(8) 4_565 4_565
C5 C4 C3 116.3(8) . .
C5 C4 C3 130.3(9) 4_565 .
C3 C4 C3 33.0(10) 4_565 .
C5 C4 H4D 110.5 . .
C5 C4 H4D 120.0 4_565 .
C3 C4 H4D 116.8 4_565 .
C3 C4 H4D 109.5 . .
C5 C4 H4E 106.4 . .
C5 C4 H4E 64.4 4_565 .
C3 C4 H4E 72.9 4_565 .
C3 C4 H4E 105.7 . .
H4D C4 H4E 108.0 . .
C5 C5 C4 69.0(5) 4_565 .
C5 C5 C6 70.2(5) 4_565 .
C4 C5 C6 114.2(8) . .
C5 C5 H5A 80.0 4_565 .
C4 C5 H5A 111.0 . .
C6 C5 H5A 109.9 . .
C5 C5 H5B 171.7 4_565 .
C4 C5 H5B 106.9 . .
C6 C5 H5B 106.2 . .
H5A C5 H5B 108.3 . .
C7 C6 C7 39.8(9) . 4_565
C7 C6 C5 131.5(8) . 4_565
C7 C6 C5 115.6(7) 4_565 4_565
C7 C6 C5 115.6(7) . .
C7 C6 C5 131.5(8) 4_565 .
C5 C6 C5 39.6(9) 4_565 .
C7 C6 H6A 108.2 . .
C7 C6 H6A 68.6 4_565 .
C5 C6 H6A 66.1 4_565 .
C5 C6 H6A 105.5 . .
C7 C6 H6B 110.0 . .
C7 C6 H6B 118.4 4_565 .
C5 C6 H6B 117.6 4_565 .
C5 C6 H6B 109.4 . .
H6A C6 H6B 107.9 . .
C7 C7 C8 69.4(5) 4_565 .
C7 C7 C6 70.1(5) 4_565 .
C8 C7 C6 113.3(8) . .
C7 C7 H7A 174.6 4_565 .
C8 C7 H7A 107.2 . .
C6 C7 H7A 108.3 . .
C7 C7 H7B 77.3 4_565 .
C8 C7 H7B 109.7 . .
C6 C7 H7B 110.2 . .
H7A C7 H7B 108.0 . .
C7 C8 C7 41.2(10) 4_565 .
C7 C8 C9 129.4(8) 4_565 .
C7 C8 C9 114.3(7) . .
C7 C8 C9 114.3(7) 4_565 4_565
C7 C8 C9 129.4(8) . 4_565
C9 C8 C9 36.9(9) . 4_565
C7 C8 H8A 120.1 4_565 .
C7 C8 H8A 109.2 . .
C9 C8 H8A 109.6 . .
C9 C8 H8A 119.4 4_565 .
C7 C8 H8B 65.6 4_565 .
C7 C8 H8B 106.7 . .
C9 C8 H8B 109.0 . .
C9 C8 H8B 72.2 4_565 .
H8A C8 H8B 107.7 . .
C9 C9 C8 71.5(5) 4_565 .
C9 C9 C10 71.6(5) 4_565 .
C8 C9 C10 116.8(8) . .
C9 C9 H9A 178.7 4_565 .
C8 C9 H9A 108.5 . .
C10 C9 H9A 107.4 . .
C9 C9 H9B 73.8 4_565 .
C8 C9 H9B 109.0 . .
C10 C9 H9B 107.4 . .
H9A C9 H9B 107.3 . .
C11 C10 C11 29.8(10) . 4_565
C11 C10 C9 130.7(8) . 4_565
C11 C10 C9 119.3(7) 4_565 4_565
C11 C10 C9 119.3(7) . .
C11 C10 C9 130.7(8) 4_565 .
C9 C10 C9 36.8(9) 4_565 .
C11 C10 H10A 108.1 . .
C11 C10 H10A 118.3 4_565 .
C9 C10 H10A 119.8 4_565 .
C9 C10 H10A 107.3 . .
C11 C10 H10B 107.4 . .
C11 C10 H10B 77.5 4_565 .
C9 C10 H10B 70.3 4_565 .
C9 C10 H10B 107.1 . .
H10A C10 H10B 107.2 . .
C11 C11 C12 75.0(5) 4_565 .
C11 C11 C10 75.1(5) 4_565 .
C12 C11 C10 120.5(9) . .
C11 C11 H11A 175.9 4_565 .
C12 C11 H11A 106.1 . .
C10 C11 H11A 107.3 . .
C11 C11 H11B 67.6 4_565 .
C12 C11 H11B 106.6 . .
C10 C11 H11B 107.5 . .
H11A C11 H11B 108.4 . .
C13 C12 C11 126.4(9) . 4_565
C13 C12 C11 126.4(9) . .
C11 C12 C11 30.0(11) 4_565 .
C13 C12 H12A 107.2 . .
C11 C12 H12A 124.0 4_565 .
C11 C12 H12A 105.6 . .
C13 C12 H12B 106.2 . .
C11 C12 H12B 75.6 4_565 .
C11 C12 H12B 103.7 . .
H12A C12 H12B 106.2 . .
C12 C13 H13A 107.8 . .
C12 C13 H13B 110.8 . .
H13A C13 H13B 109.5 . .
C12 C13 H13C 109.8 . .
H13A C13 H13C 109.5 . .
H13B C13 H13C 109.5 . .
C15 C14 C15 74.2(19) 4_575 .
C15 C14 N2 122.5(11) 4_575 .
C15 C14 N2 122.5(11) . .
C15 C14 H14A 119.2 4_575 .
C15 C14 H14A 108.4 . .
N2 C14 H14A 106.9 . .
C15 C14 H14B 29.2 4_575 .
C15 C14 H14B 103.3 . .
N2 C14 H14B 107.9 . .
H14A C14 H14B 107.1 . .
C14 C15 C15 52.9(10) . 4_575
C14 C15 C16 126.1(16) . .
C15 C15 C16 88.1(10) 4_575 .
C14 C15 C16 92.6(12) . 4_575
C15 C15 C16 47.7(7) 4_575 4_575
C16 C15 C16 40.4(12) . 4_575
C14 C15 H15A 101.6 . .
C15 C15 H15A 153.9 4_575 .
C16 C15 H15A 106.8 . .
C16 C15 H15A 142.8 4_575 .
C14 C15 H15B 105.5 . .
C15 C15 H15B 88.2 4_575 .
C16 C15 H15B 109.1 . .
C16 C15 H15B 102.8 4_575 .
H15A C15 H15B 106.2 . .
C16 C16 C15 91.9(10) 4_575 .
C16 C16 C17 64.9(7) 4_575 .
C15 C16 C17 124.7(13) . .
C16 C16 C15 47.7(7) 4_575 4_575
C15 C16 C15 44.1(13) . 4_575
C17 C16 C15 97.2(10) . 4_575
C16 C16 H16A 162.3 4_575 .
C15 C16 H16A 105.8 . .
C17 C16 H16A 103.4 . .
C15 C16 H16A 149.9 4_575 .
C16 C16 H16B 66.8 4_575 .
C15 C16 H16B 106.1 . .
C17 C16 H16B 108.4 . .
C15 C16 H16B 86.1 4_575 .
H16A C16 H16B 107.4 . .
C18 C17 C18 36.0(13) . 4_575
C18 C17 C16 130.3(11) . 4_575
C18 C17 C16 112.7(10) 4_575 4_575
C18 C17 C16 112.7(10) . .
C18 C17 C16 130.3(11) 4_575 .
C16 C17 C16 50.1(14) 4_575 .
C18 C17 H17A 110.7 . .
C18 C17 H17A 117.3 4_575 .
C16 C17 H17A 119.0 4_575 .
C16 C17 H17A 109.9 . .
C18 C17 H17B 107.0 . .
C18 C17 H17B 71.6 4_575 .
C16 C17 H17B 57.6 4_575 .
C16 C17 H17B 107.4 . .
H17A C17 H17B 109.1 . .
C18 C18 C19 71.6(6) 4_575 .
C18 C18 C17 72.0(6) 4_575 .
C19 C18 C17 118.2(11) . .
C18 C18 H18A 173.6 4_575 .
C19 C18 H18A 105.6 . .
C17 C18 H18A 105.2 . .
C18 C18 H18B 78.3 4_575 .
C19 C18 H18B 110.0 . .
C17 C18 H18B 109.2 . .
H18A C18 H18B 108.1 . .
C20 C19 C20 31.8(13) . 4_575
C20 C19 C18 135.0(11) . 4_575
C20 C19 C18 122.3(10) 4_575 4_575
C20 C19 C18 122.3(10) . .
C20 C19 C18 135.0(11) 4_575 .
C18 C19 C18 36.8(13) 4_575 .
C20 C19 H19A 108.1 . .
C20 C19 H19A 114.8 4_575 .
C18 C19 H19A 116.5 4_575 .
C18 C19 H19A 108.7 . .
C20 C19 H19B 105.1 . .
C20 C19 H19B 73.5 4_575 .
C18 C19 H19B 67.6 4_575 .
C18 C19 H19B 104.3 . .
H19A C19 H19B 107.4 . .
C20 C20 C21 73.5(7) 4_575 .
C20 C20 C19 74.1(7) 4_575 .
C21 C20 C19 123.7(12) . .
C20 C20 H20A 176.8 4_575 .
C21 C20 H20A 105.4 . .
C19 C20 H20A 104.4 . .
C20 C20 H20B 76.1 4_575 .
C21 C20 H20B 107.5 . .
C19 C20 H20B 107.7 . .
H20A C20 H20B 107.1 . .
C22 C21 C20 132.4(11) . 4_575
C22 C21 C20 132.4(11) . .
C20 C21 C20 32.9(14) 4_575 .
C22 C21 H21A 103.6 . .
C20 C21 H21A 123.4 4_575 .
C20 C21 H21A 105.6 . .
C22 C21 H21B 104.7 . .
C20 C21 H21B 71.0 4_575 .
C20 C21 H21B 102.3 . .
H21A C21 H21B 105.9 . .
C21 C22 C23 136.6(11) . .
C21 C22 H22A 103.0 . .
C23 C22 H22A 102.9 . .
C24 C23 C22 137.5(11) . .
C24 C23 H23A 102.4 . .
C22 C23 H23A 103.0 . .
C25 C24 C23 138.4(12) . .
C25 C24 H24A 102.6 . .
C23 C24 H24A 102.3 . .
C24 C25 C26 136.5(12) . .
C24 C25 H25A 103.1 . .
C26 C25 H25A 102.8 . .
C25 C26 H26A 108.4 . .
C25 C26 H26B 108.1 . .
H26A C26 H26B 109.5 . .
C25 C26 H26C 112.0 . .
H26A C26 H26C 105.6 . .
H26B C26 H26C 113.2 . .
N3 C27 C28 125.4(8) . 4_575
N3 C27 C28 125.4(8) . .
C28 C27 C28 39.8(9) 4_575 .
N3 C27 H27A 106.5 . .
C28 C27 H27A 127.9 4_575 .
C28 C27 H27A 107.4 . .
N3 C27 H27B 105.8 . .
C28 C27 H27B 66.2 4_575 .
C28 C27 H27B 104.3 . .
H27A C27 H27B 106.2 . .
C28 C28 C27 70.1(5) 4_575 .
C28 C28 C29 72.0(4) 4_575 .
C27 C28 C29 117.6(8) . .
C28 C28 H28A 78.2 4_575 .
C27 C28 H28A 109.4 . .
C29 C28 H28A 108.9 . .
C28 C28 H28B 174.4 4_575 .
C27 C28 H28B 106.4 . .
C29 C28 H28B 106.7 . .
H28A C28 H28B 107.3 . .
C30 C29 C30 36.5(8) 4_575 .
C30 C29 C28 132.4(8) 4_575 .
C30 C29 C28 118.7(7) . .
C30 C29 C28 118.7(7) 4_575 4_575
C30 C29 C28 132.4(8) . 4_575
C28 C29 C28 36.0(9) . 4_575
C30 C29 H29A 117.6 4_575 .
C30 C29 H29A 109.6 . .
C28 C29 H29A 109.1 . .
C28 C29 H29A 116.9 4_575 .
C30 C29 H29B 68.1 4_575 .
C30 C29 H29B 104.5 . .
C28 C29 H29B 106.8 . .
C28 C29 H29B 71.0 4_575 .
H29A C29 H29B 107.4 . .
C30 C30 C31 71.6(4) 4_575 .
C30 C30 C29 71.7(4) 4_575 .
C31 C30 C29 119.1(8) . .
C30 C30 H30A 171.8 4_575 .
C31 C30 H30A 104.5 . .
C29 C30 H30A 104.9 . .
C30 C30 H30B 80.6 4_575 .
C31 C30 H30B 109.9 . .
C29 C30 H30B 109.9 . .
H30A C30 H30B 107.7 . .
C30 C31 C30 36.8(9) . 4_575
C30 C31 C32 133.5(8) . 4_575
C30 C31 C32 118.8(7) 4_575 4_575
C30 C31 C32 118.8(7) . .
C30 C31 C32 133.5(8) 4_575 .
C32 C31 C32 38.2(8) 4_575 .
C30 C31 H31A 109.6 . .
C30 C31 H31A 115.7 4_575 .
C32 C31 H31A 116.5 4_575 .
C32 C31 H31A 110.1 . .
C30 C31 H31B 104.2 . .
C30 C31 H31B 67.8 4_575 .
C32 C31 H31B 68.0 4_575 .
C32 C31 H31B 105.8 . .
H31A C31 H31B 107.5 . .
C32 C32 C31 70.9(4) 4_575 .
C32 C32 C33 71.4(4) 4_575 .
C31 C32 C33 119.6(8) . .
C32 C32 H32A 171.8 4_575 .
C31 C32 H32A 105.5 . .
C33 C32 H32A 105.2 . .
C32 C32 H32B 80.8 4_575 .
C31 C32 H32B 109.9 . .
C33 C32 H32B 108.5 . .
H32A C32 H32B 107.4 . .
C34 C33 C34 41.2(8) 4_575 .
C34 C33 C32 135.5(8) 4_575 .
C34 C33 C32 119.3(7) . .
C34 C33 C32 119.3(7) 4_575 4_575
C34 C33 C32 135.5(8) . 4_575
C32 C33 C32 37.3(8) . 4_575
C34 C33 H33A 65.3 4_575 .
C34 C33 H33A 106.1 . .
C32 C33 H33A 105.5 . .
C32 C33 H33A 68.7 4_575 .
C34 C33 H33B 115.5 4_575 .
C34 C33 H33B 109.1 . .
C32 C33 H33B 108.7 . .
C32 C33 H33B 114.6 4_575 .
H33A C33 H33B 107.6 . .
C34 C34 C33 69.4(4) 4_575 .
C34 C34 C35 69.5(4) 4_575 .
C33 C34 C35 117.2(8) . .
C34 C34 H34A 82.0 4_575 .
C33 C34 H34A 109.2 . .
C35 C34 H34A 109.6 . .
C34 C34 H34B 170.3 4_575 .
C33 C34 H34B 106.3 . .
C35 C34 H34B 106.4 . .
H34A C34 H34B 107.7 . .
C34 C35 C34 41.1(8) . 4_575
C34 C35 C36 134.6(8) . 4_575
C34 C35 C36 115.8(7) 4_575 4_575
C34 C35 C36 115.8(7) . .
C34 C35 C36 134.6(8) 4_575 .
C36 C35 C36 44.7(9) 4_575 .
C34 C35 H35A 106.8 . .
C34 C35 H35A 66.4 4_575 .
C36 C35 H35A 63.0 4_575 .
C36 C35 H35A 107.2 . .
C34 C35 H35B 110.0 . .
C34 C35 H35B 116.0 4_575 .
C36 C35 H35B 115.3 4_575 .
C36 C35 H35B 108.8 . .
H35A C35 H35B 107.9 . .
C36 C36 C35 67.6(4) 4_575 .
C36 C36 C37 68.2(4) 4_575 .
C35 C36 C37 115.0(8) . .
C36 C36 H36A 82.3 4_575 .
C35 C36 H36A 108.9 . .
C37 C36 H36A 109.8 . .
C36 C36 H36B 169.7 4_575 .
C35 C36 H36B 107.2 . .
C37 C36 H36B 107.8 . .
H36A C36 H36B 108.0 . .
C38 C37 C38 46.2(9) 4_575 .
C38 C37 C36 133.5(8) 4_575 .
C38 C37 C36 113.4(7) . .
C38 C37 C36 113.4(7) 4_575 4_575
C38 C37 C36 133.5(8) . 4_575
C36 C37 C36 43.6(9) . 4_575
C38 C37 H37A 62.8 4_575 .
C38 C37 H37A 108.5 . .
C36 C37 H37A 108.2 . .
C36 C37 H37A 65.2 4_575 .
C38 C37 H37B 115.9 4_575 .
C38 C37 H37B 108.2 . .
C36 C37 H37B 110.2 . .
C36 C37 H37B 117.6 4_575 .
H37A C37 H37B 108.2 . .
C38 C38 C39 66.2(5) 4_575 .
C38 C38 C37 66.9(5) 4_575 .
C39 C38 C37 113.5(8) . .
C38 C38 H38A 82.2 4_575 .
C39 C38 H38A 109.1 . .
C37 C38 H38A 108.1 . .
C38 C38 H38B 169.6 4_575 .
C39 C38 H38B 109.1 . .
C37 C38 H38B 108.6 . .
H38A C38 H38B 108.2 . .
C38 C39 C38 47.7(10) . 4_575
C38 C39 H39A 110.7 . .
C38 C39 H39A 133.4 4_575 .
C38 C39 H39B 108.9 . .
C38 C39 H39B 116.5 4_575 .
H39A C39 H39B 109.5 . .
C38 C39 H39C 108.9 . .
C38 C39 H39C 61.9 4_575 .
H39A C39 H39C 109.5 . .
H39B C39 H39C 109.5 . .
N4 C40 N4 36.5(10) 4_565 .
N4 C40 C41 129.8(8) 4_565 .
N4 C40 C41 129.8(8) . .
N4 C40 H40A 125.4 4_565 .
N4 C40 H40A 105.1 . .
C41 C40 H40A 104.4 . .
N4 C40 H40B 70.1 4_565 .
N4 C40 H40B 104.7 . .
C41 C40 H40B 105.0 . .
H40A C40 H40B 105.9 . .
C40 C41 C42 128.6(8) . .
C40 C41 H41A 104.6 . .
C42 C41 H41A 105.7 . .
C40 C41 H41B 104.6 . .
C42 C41 H41B 105.7 . .
H41A C41 H41B 105.9 . .
C41 C42 C43 130.7(8) . 4_565
C41 C42 C43 130.7(8) . .
C43 C42 C43 31.1(11) 4_565 .
C41 C42 H42A 105.2 . .
C43 C42 H42A 123.2 4_565 .
C43 C42 H42A 106.1 . .
C41 C42 H42B 104.5 . .
C43 C42 H42B 72.9 4_565 .
C43 C42 H42B 102.5 . .
H42A C42 H42B 105.6 . .
C43 C43 C42 74.4(6) 4_565 .
C43 C43 C44 74.5(6) 4_565 .
C42 C43 C44 122.9(9) . .
C43 C43 H43A 179.7 4_565 .
C42 C43 H43A 105.4 . .
C44 C43 H43A 105.4 . .
C43 C43 H43B 73.3 4_565 .
C42 C43 H43B 107.7 . .
C44 C43 H43B 107.5 . .
H43A C43 H43B 107.0 . .
C45 C44 C45 35.8(10) 4_565 .
C45 C44 C43 129.2(9) 4_565 .
C45 C44 C43 117.9(8) . .
C45 C44 C43 117.9(8) 4_565 4_565
C45 C44 C43 129.2(9) . 4_565
C43 C44 C43 30.9(11) . 4_565
C45 C44 H44A 121.1 4_565 .
C45 C44 H44A 111.3 . .
C43 C44 H44A 108.9 . .
C43 C44 H44A 117.2 4_565 .
C45 C44 H44B 67.7 4_565 .
C45 C44 H44B 103.4 . .
C43 C44 H44B 107.0 . .
C43 C44 H44B 76.2 4_565 .
H44A C44 H44B 107.7 . .
C45 C45 C44 72.1(5) 4_565 .
C45 C45 C46 72.8(5) 4_565 .
C44 C45 C46 121.6(9) . .
C45 C45 H45A 170.0 4_565 .
C44 C45 H45A 103.3 . .
C46 C45 H45A 103.4 . .
C45 C45 H45B 82.3 4_565 .
C44 C45 H45B 110.4 . .
C46 C45 H45B 109.3 . .
H45A C45 H45B 107.6 . .
C45 C46 C45 34.5(10) . 4_565
C45 C46 C47 133.6(9) . 4_565
C45 C46 C47 120.7(8) 4_565 4_565
C45 C46 C47 120.7(8) . .
C45 C46 C47 133.6(9) 4_565 .
C47 C46 C47 35.3(10) 4_565 .
C45 C46 H46A 103.5 . .
C45 C46 H46A 69.3 4_565 .
C47 C46 H46A 69.0 4_565 .
C47 C46 H46A 104.0 . .
C45 C46 H46B 109.6 . .
C45 C46 H46B 115.4 4_565 .
C47 C46 H46B 116.3 4_565 .
C47 C46 H46B 110.3 . .
H46A C46 H46B 107.7 . .
C47 C47 C48 72.1(5) 4_565 .
C47 C47 C46 72.3(5) 4_565 .
C48 C47 C46 119.9(9) . .
C47 C47 H47A 81.6 4_565 .
C48 C47 H47A 110.1 . .
C46 C47 H47A 110.7 . .
C47 C47 H47B 170.4 4_565 .
C48 C47 H47B 102.8 . .
C46 C47 H47B 104.4 . .
H47A C47 H47B 107.9 . .
C49 C48 C49 41.1(10) 4_565 .
C49 C48 C47 131.3(9) 4_565 .
C49 C48 C47 116.4(8) . .
C49 C48 C47 116.4(8) 4_565 4_565
C49 C48 C47 131.3(9) . 4_565
C47 C48 C47 35.8(10) . 4_565
C49 C48 H48A 65.5 4_565 .
C49 C48 H48A 106.0 . .
C47 C48 H48A 103.2 . .
C47 C48 H48A 67.9 4_565 .
C49 C48 H48B 118.1 4_565 .
C49 C48 H48B 111.9 . .
C47 C48 H48B 110.4 . .
C47 C48 H48B 115.8 4_565 .
H48A C48 H48B 108.1 . .
C49 C49 C48 69.4(5) 4_565 .
C49 C49 C50 70.7(5) 4_565 .
C48 C49 C50 117.5(9) . .
C49 C49 H49A 168.6 4_565 .
C48 C49 H49A 105.3 . .
C50 C49 H49A 104.5 . .
C49 C49 H49B 83.6 4_565 .
C48 C49 H49B 111.0 . .
C50 C49 H49B 110.0 . .
H49A C49 H49B 107.7 . .
C51 C50 C51 43.9(11) 4_565 .
C51 C50 C49 133.4(9) 4_565 .
C51 C50 C49 116.1(8) . .
C51 C50 C49 116.1(8) 4_565 4_565
C51 C50 C49 133.4(9) . 4_565
C49 C50 C49 38.6(10) . 4_565
C51 C50 H50A 62.0 4_565 .
C51 C50 H50A 105.0 . .
C49 C50 H50A 104.9 . .
C49 C50 H50A 67.1 4_565 .
C51 C50 H50B 114.2 4_565 .
C51 C50 H50B 114.2 . .
C49 C50 H50B 112.2 . .
C49 C50 H50B 112.2 4_565 .
H50A C50 H50B 102.6 . .
C51 C51 C50 68.1(5) 4_565 .
C51 C51 C52 68.5(5) 4_565 .
C50 C51 C52 115.4(10) . .
C51 C51 H51A 86.0 4_565 .
C50 C51 H51A 112.9 . .
C52 C51 H51A 109.1 . .
C51 C51 H51B 165.5 4_565 .
C50 C51 H51B 105.9 . .
C52 C51 H51B 104.5 . .
H51A C51 H51B 108.4 . .
C51 C52 C51 43.1(11) . 4_565
C51 C52 H52A 115.9 . .
C51 C52 H52A 138.5 4_565 .
C51 C52 H52B 103.9 . .
C51 C52 H52B 62.2 4_565 .
H52A C52 H52B 109.5 . .
C51 C52 H52C 110.0 . .
C51 C52 H52C 110.0 4_565 .
H52A C52 H52C 111.3 . .
H52B C52 H52C 105.6 . .

loop_
_geom_bond_atom_site_label_1
_geom_bond_atom_site_label_2
_geom_bond_distance
_geom_bond_site_symmetry_2
Zn1 Cl2 2.235(3) .
Zn1 Cl1 2.246(2) .
Zn1 Cl3 2.248(2) .
Zn1 Cl3 2.248(2) 4_565
Zn2 Cl4 2.225(3) .
Zn2 Cl6 2.241(2) 4_565
Zn2 Cl6 2.241(2) .
Zn2 Cl5 2.245(2) .
N1 N1 0.68(2) 4_565
N1 C1 1.388(11) .
N1 H1A 0.8900 .
N1 H1B 0.8900 .
N1 H1C 0.8900 .
N2 C14 1.390(13) .
N2 H2A 0.8900 .
N2 H2B 0.8900 .
N2 H2C 0.8900 .
N3 C27 1.329(10) .
N3 H3A 0.8900 .
N3 H3B 0.8900 .
N3 H3C 0.8900 .
N4 N4 0.84(2) 4_565
N4 C40 1.347(12) .
N4 H4A 0.8900 .
N4 H4B 0.8900 .
N4 H4C 0.8900 .
C1 C2 1.374(12) .
C1 N1 1.388(11) 4_565
C1 H1D 0.9700 .
C1 H1E 0.9700 .
C2 C3 1.426(13) .
C2 C3 1.426(13) 4_565
C2 H2D 0.9700 .
C2 H2E 0.9700 .
C3 C3 0.85(3) 4_565
C3 C4 1.491(13) .
C3 H3D 0.9700 .
C3 H3E 0.9700 .
C4 C5 1.486(13) .
C4 C5 1.486(13) 4_565
C4 C3 1.491(13) 4_565
C4 H4D 0.9700 .
C4 H4E 0.9700 .
C5 C5 1.07(3) 4_565
C5 C6 1.576(13) .
C5 H5A 0.9700 .
C5 H5B 0.9700 .
C6 C7 1.529(13) .
C6 C7 1.529(13) 4_565
C6 C5 1.576(13) 4_565
C6 H6A 0.9700 .
C6 H6B 0.9700 .
C7 C7 1.04(2) 4_565
C7 C8 1.482(13) .
C7 H7A 0.9700 .
C7 H7B 0.9700 .
C8 C7 1.482(13) 4_565
C8 C9 1.497(12) .
C8 C9 1.497(12) 4_565
C8 H8A 0.9700 .
C8 H8B 0.9700 .
C9 C9 0.95(2) 4_565
C9 C10 1.504(13) .
C9 H9A 0.9700 .
C9 H9B 0.9700 .
C10 C11 1.448(12) .
C10 C11 1.448(12) 4_565
C10 C9 1.504(13) 4_565
C10 H10A 0.9700 .
C10 H10B 0.9700 .
C11 C11 0.75(3) 4_565
C11 C12 1.439(13) .
C11 H11A 0.9700 .
C11 H11B 0.9782 .
C12 C13 1.418(13) .
C12 C11 1.439(13) 4_565
C12 H12A 0.9700 .
C12 H12B 0.9700 .
C13 H13A 0.9600 .
C13 H13B 0.9600 .
C13 H13C 0.9600 .
C14 C15 1.153(19) 4_575
C14 C15 1.153(19) .
C14 H14A 0.9700 .
C14 H14B 0.9700 .
C15 C15 1.39(4) 4_575
C15 C16 1.48(2) .
C15 C16 2.00(2) 4_575
C15 H15A 0.9700 .
C15 H15B 0.9700 .
C16 C16 1.29(4) 4_575
C16 C17 1.527(17) .
C16 C15 2.00(2) 4_575
C16 H16A 0.9700 .
C16 H16B 0.9700 .
C17 C18 1.505(16) .
C17 C18 1.505(16) 4_575
C17 C16 1.527(17) 4_575
C17 H17A 0.9700 .
C17 H17B 0.9700 .
C18 C18 0.93(3) 4_575
C18 C19 1.474(16) .
C18 H18A 0.9700 .
C18 H18B 0.9700 .
C19 C20 1.458(15) .
C19 C20 1.458(15) 4_575
C19 C18 1.474(16) 4_575
C19 H19A 0.9700 .
C19 H19B 0.9700 .
C20 C20 0.80(3) 4_575
C20 C21 1.409(16) .
C20 H20A 0.9700 .
C20 H20B 0.9700 .
C21 C22 1.370(15) .
C21 C20 1.409(16) 4_575
C21 H21A 0.9700 .
C21 H21B 0.9700 .
C22 C23 1.397(15) .
C22 H22A 0.9701 .
C23 C24 1.378(15) .
C23 H23A 0.9700 .
C24 C25 1.359(15) .
C24 H24A 0.9700 .
C25 C26 1.396(15) .
C25 H25A 0.9700 .
C26 H26A 0.9600 .
C26 H26B 0.9600 .
C26 H26C 0.9572 .
C27 C28 1.382(12) 4_575
C27 C28 1.382(12) .
C27 H27A 0.9700 .
C27 H27B 0.9700 .
C28 C28 0.94(2) 4_575
C28 C29 1.521(12) .
C28 H28A 0.9700 .
C28 H28B 0.9700 .
C29 C30 1.468(12) 4_575
C29 C30 1.468(12) .
C29 C28 1.521(12) 4_575
C29 H29A 0.9700 .
C29 H29B 0.9700 .
C30 C30 0.92(2) 4_575
C30 C31 1.458(12) .
C30 H30A 0.9700 .
C30 H30B 0.9700 .
C31 C30 1.458(12) 4_575
C31 C32 1.465(12) 4_575
C31 C32 1.465(12) .
C31 H31A 0.9700 .
C31 H31B 0.9700 .
C32 C32 0.96(2) 4_575
C32 C33 1.499(12) .
C32 H32A 0.9700 .
C32 H32B 0.9700 .
C33 C34 1.467(12) 4_575
C33 C34 1.467(12) .
C33 C32 1.499(12) 4_575
C33 H33A 0.9700 .
C33 H33B 0.9700 .
C34 C34 1.03(2) 4_575
C34 C35 1.470(12) .
C34 H34A 0.9700 .
C34 H34B 0.9700 .
C35 C34 1.470(12) 4_575
C35 C36 1.506(12) 4_575
C35 C36 1.506(12) .
C35 H35A 0.9700 .
C35 H35B 0.9700 .
C36 C36 1.15(2) 4_575
C36 C37 1.543(13) .
C36 H36A 0.9700 .
C36 H36B 0.9700 .
C37 C38 1.506(13) 4_575
C37 C38 1.506(13) .
C37 C36 1.543(13) 4_575
C37 H37A 0.9700 .
C37 H37B 0.9700 .
C38 C38 1.18(2) 4_575
C38 C39 1.461(13) .
C38 H38A 0.9700 .
C38 H38B 0.9700 .
C39 C38 1.461(13) 4_575
C39 H39A 0.9600 .
C39 H39B 0.9600 .
C39 H39C 0.9600 .
C40 N4 1.347(12) 4_565
C40 C41 1.392(12) .
C40 H40A 0.9700 .
C40 H40B 0.9700 .
C41 C42 1.396(13) .
C41 H41A 0.9700 .
C41 H41B 0.9700 .
C42 C43 1.468(14) 4_565
C42 C43 1.468(14) .
C42 H42A 0.9700 .
C42 H42B 0.9700 .
C43 C43 0.79(3) 4_565
C43 C44 1.479(13) .
C43 H43A 0.9700 .
C43 H43B 0.9700 .
C44 C45 1.418(14) 4_565
C44 C45 1.418(14) .
C44 C43 1.479(13) 4_565
C44 H44A 0.9700 .
C44 H44B 0.9700 .
C45 C45 0.87(3) 4_565
C45 C46 1.470(13) .
C45 H45A 0.9700 .
C45 H45B 0.9700 .
C46 C45 1.470(13) 4_565
C46 C47 1.496(14) 4_565
C46 C47 1.496(14) .
C46 H46A 0.9700 .
C46 H46B 0.9700 .
C47 C47 0.91(2) 4_565
C47 C48 1.476(14) .
C47 H47A 0.9700 .
C47 H47B 0.9700 .
C48 C49 1.438(15) 4_565
C48 C49 1.438(15) .
C48 C47 1.476(14) 4_565
C48 H48A 0.9700 .
C48 H48B 0.9700 .
C49 C49 1.01(3) 4_565
C49 C50 1.526(14) .
C49 H49A 0.9700 .
C49 H49B 0.9700 .
C50 C51 1.519(16) 4_565
C50 C51 1.519(16) .
C50 C49 1.526(14) 4_565
C50 H50A 0.9700 .
C50 H50B 0.9659 .
C51 C51 1.14(3) 4_565
C51 C52 1.547(16) .
C51 H51A 0.9700 .
C51 H51B 0.9700 .
C52 C51 1.547(16) 4_565
C52 H52A 0.9600 .
C52 H52B 0.9600 .
C52 H52C 0.9578 .

loop_
_geom_hbond_atom_site_label_D
_geom_hbond_atom_site_label_H
_geom_hbond_atom_site_label_A
_geom_hbond_distance_DH
_geom_hbond_distance_HA
_geom_hbond_distance_DA
_geom_hbond_angle_DHA
_geom_hbond_site_symmetry_A
N2 H2A Cl6 0.89 2.58 3.389(7) 152.3 4_575
N1 H1A Cl6 0.89 2.79 3.584(9) 149.7 4_665
N1 H1C Cl6 0.89 2.48 3.223(8) 141.4 1_655
N2 H2B Cl5 0.89 2.91 3.384(8) 114.6 3_666
N2 H2B Cl4 0.89 2.55 3.393(8) 157.6 3_666
N1 H1B Cl6 0.89 2.35 3.150(9) 149.0 3_666
N2 H2C Cl5 0.89 2.96 3.7170(15) 143.4 .
N2 H2C Cl6 0.89 2.73 3.389(7) 131.6 .
N3 H3A Cl3 0.89 2.54 3.374(6) 155.4 4_565
N3 H3B Cl2 0.89 2.57 3.288(7) 138.6 3_665
N3 H3C Cl1 0.89 2.84 3.7069(12) 164.1 1_565
N4 H4A Cl3 0.89 2.88 3.602(10) 138.9 2_655
N4 H4B Cl3 0.89 2.37 3.145(9) 146.3 3_655
N4 H4C Cl3 0.89 2.38 3.122(9) 141.5 1_655

loop_
_geom_torsion_atom_site_label_1
_geom_torsion_atom_site_label_2
_geom_torsion_atom_site_label_3
_geom_torsion_atom_site_label_4
_geom_torsion
_geom_torsion_site_symmetry_1
_geom_torsion_site_symmetry_4
N1 N1 C1 C2 -102.6(5) 4_565 .
N1 C1 C2 C3 177.3(8) . .
N1 C1 C2 C3 139.6(10) 4_565 .
N1 C1 C2 C3 -139.6(10) . 4_565
N1 C1 C2 C3 -177.3(9) 4_565 4_565
C1 C2 C3 C3 103.0(6) . 4_565
C1 C2 C3 C4 162.6(6) . .
C3 C2 C3 C4 59.6(9) 4_565 .
C3 C3 C4 C5 -124.3(7) 4_565 .
C2 C3 C4 C5 176.4(8) . .
C3 C3 C4 C5 -76.2(8) 4_565 4_565
C2 C3 C4 C5 -135.4(9) . 4_565
C2 C3 C4 C3 -59.2(9) . 4_565
C3 C4 C5 C5 85.8(8) 4_565 4_565
C3 C4 C5 C5 122.0(8) . 4_565
C5 C4 C5 C6 55.2(9) 4_565 .
C3 C4 C5 C6 141.0(8) 4_565 .
C3 C4 C5 C6 177.2(8) . .
C5 C5 C6 C7 -125.0(7) 4_565 .
C4 C5 C6 C7 -179.5(8) . .
C5 C5 C6 C7 -80.5(8) 4_565 4_565
C4 C5 C6 C7 -135.1(8) . 4_565
C4 C5 C6 C5 -54.6(9) . 4_565
C5 C6 C7 C7 80.8(8) 4_565 4_565
C5 C6 C7 C7 124.9(7) . 4_565
C7 C6 C7 C8 55.7(8) 4_565 .
C5 C6 C7 C8 136.5(8) 4_565 .
C5 C6 C7 C8 -179.4(7) . .
C6 C7 C8 C7 -56.1(8) . 4_565
C7 C7 C8 C9 -122.7(7) 4_565 .
C6 C7 C8 C9 -178.8(7) . .
C7 C7 C8 C9 -82.6(7) 4_565 4_565
C6 C7 C8 C9 -138.6(8) . 4_565
C7 C8 C9 C9 78.2(7) 4_565 4_565
C7 C8 C9 C9 123.9(7) . 4_565
C7 C8 C9 C10 135.4(8) 4_565 .
C7 C8 C9 C10 -178.9(8) . .
C9 C8 C9 C10 57.2(8) 4_565 .
C9 C9 C10 C11 -119.8(8) 4_565 .
C8 C9 C10 C11 -177.0(8) . .
C9 C9 C10 C11 -85.9(8) 4_565 4_565
C8 C9 C10 C11 -143.0(9) . 4_565
C8 C9 C10 C9 -57.2(8) . 4_565
C9 C10 C11 C11 78.4(8) 4_565 4_565
C9 C10 C11 C11 121.6(7) . 4_565
C11 C10 C11 C12 62.1(10) 4_565 .
C9 C10 C11 C12 140.5(9) 4_565 .
C9 C10 C11 C12 -176.3(8) . .
C11 C11 C12 C13 -101.4(5) 4_565 .
C10 C11 C12 C13 -163.5(6) . .
C10 C11 C12 C11 -62.1(10) . 4_565
N2 C14 C15 C15 -118.8(15) . 4_575
C15 C14 C15 C16 -53(2) 4_575 .
N2 C14 C15 C16 -171.9(13) . .
C15 C14 C15 C16 -28.6(12) 4_575 4_575
N2 C14 C15 C16 -147.4(9) . 4_575
C14 C15 C16 C16 39.6(18) . 4_575
C15 C15 C16 C16 0.000(14) 4_575 4_575
C14 C15 C16 C17 -21(3) . .
C15 C15 C16 C17 -60.5(14) 4_575 .
C16 C15 C16 C17 -60.5(14) 4_575 .
C14 C15 C16 C15 39.6(18) . 4_575
C16 C15 C16 C15 0.000(19) 4_575 4_575
C16 C16 C17 C18 124.4(10) 4_575 .
C15 C16 C17 C18 -161.8(15) . .
C15 C16 C17 C18 160.5(9) 4_575 .
C16 C16 C17 C18 87.1(11) 4_575 4_575
C15 C16 C17 C18 160.9(14) . 4_575
C15 C16 C17 C18 123.2(11) 4_575 4_575
C15 C16 C17 C16 73.8(17) . 4_575
C15 C16 C17 C16 36.1(9) 4_575 4_575
C16 C17 C18 C18 -72.0(10) 4_575 4_575
C16 C17 C18 C18 -128.2(10) . 4_575
C18 C17 C18 C19 -56.6(12) 4_575 .
C16 C17 C18 C19 -128.6(13) 4_575 .
C16 C17 C18 C19 175.2(11) . .
C18 C18 C19 C20 123.5(11) 4_575 .
C17 C18 C19 C20 -179.7(11) . .
C18 C18 C19 C20 85.7(12) 4_575 4_575
C17 C18 C19 C20 142.4(12) . 4_575
C17 C18 C19 C18 56.8(12) . 4_575
C18 C19 C20 C20 -79.7(11) 4_575 4_575
C18 C19 C20 C20 -124.6(10) . 4_575
C20 C19 C20 C21 -57.0(13) 4_575 .
C18 C19 C20 C21 -136.7(13) 4_575 .
C18 C19 C20 C21 178.3(12) . .
C20 C20 C21 C22 105.7(9) 4_575 .
C19 C20 C21 C22 162.9(8) . .
C19 C20 C21 C20 57.3(13) . 4_575
C20 C21 C22 C23 -157.4(10) 4_575 .
C20 C21 C22 C23 157.4(10) . .
C21 C22 C23 C24 180.000(3) . .
C22 C23 C24 C25 180.000(3) . .
C23 C24 C25 C26 180.000(2) . .
N3 C27 C28 C28 104.9(6) . 4_575
N3 C27 C28 C29 160.8(5) . .
C28 C27 C28 C29 55.9(9) 4_575 .
C28 C28 C29 C30 -81.4(7) 4_575 4_575
C27 C28 C29 C30 -136.4(8) . 4_575
C28 C28 C29 C30 -123.6(7) 4_575 .
C27 C28 C29 C30 -178.6(8) . .
C27 C28 C29 C28 -55.0(9) . 4_575
C28 C29 C30 C30 123.5(7) . 4_575
C28 C29 C30 C30 82.0(7) 4_575 4_575
C30 C29 C30 C31 55.7(9) 4_575 .
C28 C29 C30 C31 179.2(7) . .
C28 C29 C30 C31 137.7(8) 4_575 .
C29 C30 C31 C30 -55.8(9) . 4_575
C30 C30 C31 C32 -80.8(7) 4_575 4_575
C29 C30 C31 C32 -136.6(8) . 4_575
C30 C30 C31 C32 -125.2(7) 4_575 .
C29 C30 C31 C32 179.1(7) . .
C30 C31 C32 C32 124.8(7) . 4_575
C30 C31 C32 C32 82.4(7) 4_575 4_575
C30 C31 C32 C33 179.0(7) . .
C30 C31 C32 C33 136.6(8) 4_575 .
C32 C31 C32 C33 54.2(8) 4_575 .
C32 C32 C33 C34 -79.3(7) 4_575 4_575
C31 C32 C33 C34 -133.2(8) . 4_575
C32 C32 C33 C34 -127.9(7) 4_575 .
C31 C32 C33 C34 178.2(7) . .
C31 C32 C33 C32 -53.9(8) . 4_575
C32 C33 C34 C34 127.0(7) . 4_575
C32 C33 C34 C34 84.0(7) 4_575 4_575
C34 C33 C34 C35 52.1(8) 4_575 .
C32 C33 C34 C35 179.1(7) . .
C32 C33 C34 C35 136.1(8) 4_575 .
C33 C34 C35 C34 -52.1(8) . 4_575
C34 C34 C35 C36 -78.4(7) 4_575 4_575
C33 C34 C35 C36 -130.5(9) . 4_575
C34 C34 C35 C36 -129.2(7) 4_575 .
C33 C34 C35 C36 178.7(7) . .
C34 C35 C36 C36 128.3(7) . 4_575
C34 C35 C36 C36 82.7(7) 4_575 4_575
C34 C35 C36 C37 178.9(7) . .
C34 C35 C36 C37 133.3(8) 4_575 .
C36 C35 C36 C37 50.7(8) 4_575 .
C36 C36 C37 C38 -78.3(8) 4_575 4_575
C35 C36 C37 C38 -128.7(9) . 4_575
C36 C36 C37 C38 -129.3(7) 4_575 .
C35 C36 C37 C38 -179.7(8) . .
C35 C36 C37 C36 -50.4(8) . 4_575
C36 C37 C38 C38 128.6(7) . 4_575
C36 C37 C38 C38 81.3(8) 4_575 4_575
C38 C37 C38 C39 48.4(9) 4_575 .
C36 C37 C38 C39 177.0(8) . .
C36 C37 C38 C39 129.7(9) 4_575 .
C37 C38 C39 C38 -48.8(9) . 4_575
N4 N4 C40 C41 -105.9(6) 4_565 .
N4 C40 C41 C42 156.0(7) 4_565 .
N4 C40 C41 C42 -156.0(7) . .
C40 C41 C42 C43 -159.3(8) . 4_565
C40 C41 C42 C43 159.3(8) . .
C41 C42 C43 C43 103.8(6) . 4_565
C41 C42 C43 C44 44.5(14) . .
C43 C42 C43 C44 -59.3(11) 4_565 .
C43 C43 C44 C45 79.3(8) 4_565 4_565
C42 C43 C44 C45 138.6(10) . 4_565
C43 C43 C44 C45 120.4(8) 4_565 .
C42 C43 C44 C45 179.7(9) . .
C42 C43 C44 C43 59.3(11) . 4_565
C43 C44 C45 C45 -119.2(8) . 4_565
C43 C44 C45 C45 -84.4(9) 4_565 4_565
C45 C44 C45 C46 -55.7(10) 4_565 .
C43 C44 C45 C46 -174.8(9) . .
C43 C44 C45 C46 -140.0(10) 4_565 .
C44 C45 C46 C45 55.4(10) . 4_565
C45 C45 C46 C47 81.8(8) 4_565 4_565
C44 C45 C46 C47 137.1(10) . 4_565
C45 C45 C46 C47 123.6(8) 4_565 .
C44 C45 C46 C47 179.0(9) . .
C45 C46 C47 C47 -123.4(8) . 4_565
C45 C46 C47 C47 -82.8(8) 4_565 4_565
C45 C46 C47 C48 -179.6(8) . .
C45 C46 C47 C48 -139.0(9) 4_565 .
C47 C46 C47 C48 -56.2(9) 4_565 .
C47 C47 C48 C49 78.0(8) 4_565 4_565
C46 C47 C48 C49 134.4(10) . 4_565
C47 C47 C48 C49 124.9(8) 4_565 .
C46 C47 C48 C49 -178.8(9) . .
C46 C47 C48 C47 56.4(9) . 4_565
C47 C48 C49 C49 -123.5(8) . 4_565
C47 C48 C49 C49 -83.8(8) 4_565 4_565
C49 C48 C49 C50 -53.6(10) 4_565 .
C47 C48 C49 C50 -177.1(8) . .
C47 C48 C49 C50 -137.4(9) 4_565 .
C49 C49 C50 C51 77.7(9) 4_565 4_565
C48 C49 C50 C51 130.6(11) . 4_565
C49 C49 C50 C51 127.8(8) 4_565 .
C48 C49 C50 C51 -179.2(9) . .
C48 C49 C50 C49 53.0(10) . 4_565
C49 C50 C51 C51 -126.5(8) . 4_565
C49 C50 C51 C51 -83.7(9) 4_565 4_565
C51 C50 C51 C52 -51.0(10) 4_565 .
C49 C50 C51 C52 -177.5(8) . .
C49 C50 C51 C52 -134.7(10) 4_565 .
C50 C51 C52 C51 50.8(10) . 4_565
